data_2013296
loop_
_publ_author_name
'Tombul, Mustafa'
'Errington, R. John'
'Coxall, Robert A.'
'Clegg, William'

_publ_section_title
;
 An alkoxide cluster with 18 Li^+^ ions encapsulating two borate
 anions, [(^<i>t^</i>BuO)~12~Li~18~(BO~3~)~2~]
;
_journal_issue 6
_journal_name_full 'Acta Crystallographica Section C'
_journal_page_first m231
_journal_page_last m233
_journal_paper_doi 10.1107/S0108270103009636
_journal_volume 59
_journal_year 2003
_chemical_formula_iupac '[Li18 (B1 O3)2 (C4 H9 O1)12]'
_chemical_formula_moiety 'C48 H108 B2 Li18 O18'
_chemical_formula_sum 'C48 H108 B2 Li18 O18'
_chemical_formula_weight 1119.88
_chemical_name_systematic
;
Bis(borato)dodeca(tert-butoxo)octadecalithium
;
_space_group_IT_number 148
_symmetry_cell_setting trigonal
_symmetry_space_group_name_Hall '-R 3'
_symmetry_space_group_name_H-M 'R -3 :H'
_atom_sites_solution_hydrogens geom
_atom_sites_solution_primary direct
_atom_sites_solution_secondary difmap
_audit_creation_method SHELXL-97
_cell_angle_alpha 90
_cell_angle_beta 90
_cell_angle_gamma 120
_cell_formula_units_Z 3
_cell_length_a 19.917(3)
_cell_length_b 19.917(3)
_cell_length_c 15.608(3)
_cell_measurement_reflns_used 1806
_cell_measurement_temperature 200(2)
_cell_measurement_theta_max 25.6
_cell_measurement_theta_min 2.7
_cell_volume 5362.0(15)
_computing_cell_refinement 'local programs'
_computing_data_collection 'SMART (Bruker, 2001)'
_computing_data_reduction 'SAINT (Bruker, 2001)'
_computing_molecular_graphics SHELXTL
_computing_publication_material 'SHELXTL and local programs'
_computing_structure_refinement SHELXTL
_computing_structure_solution 'SHELXTL (Sheldrick, 2001)'
_diffrn_ambient_temperature 200(2)
_diffrn_detector_area_resol_mean 8.192
_diffrn_measured_fraction_theta_full 0.996
_diffrn_measured_fraction_theta_max 0.892
_diffrn_measurement_device_type 'Bruker SMART 1K CCD diffractometer'
_diffrn_measurement_method 'narrow-frame \w scans'
_diffrn_radiation_monochromator graphite
_diffrn_radiation_source 'sealed tube'
_diffrn_radiation_type MoK\a
_diffrn_radiation_wavelength 0.71073
_diffrn_reflns_av_R_equivalents 0.0700
_diffrn_reflns_av_sigmaI/netI 0.0780
_diffrn_reflns_limit_h_max 26
_diffrn_reflns_limit_h_min -12
_diffrn_reflns_limit_k_max 24
_diffrn_reflns_limit_k_min -16
_diffrn_reflns_limit_l_max 17
_diffrn_reflns_limit_l_min -19
_diffrn_reflns_number 6484
_diffrn_reflns_theta_full 26.00
_diffrn_reflns_theta_max 28.46
_diffrn_reflns_theta_min 1.76
_diffrn_standards_number 0
_exptl_absorpt_coefficient_mu 0.070
_exptl_absorpt_correction_type none
_exptl_crystal_colour colourless
_exptl_crystal_density_diffrn 1.040
_exptl_crystal_density_method 'not measured'
_exptl_crystal_description block
_exptl_crystal_F_000 1812
_exptl_crystal_size_max 0.28
_exptl_crystal_size_mid 0.26
_exptl_crystal_size_min 0.20
_refine_diff_density_max 0.173
_refine_diff_density_min -0.177
_refine_ls_extinction_method none
_refine_ls_goodness_of_fit_ref 1.132
_refine_ls_hydrogen_treatment constr
_refine_ls_matrix_type full
_refine_ls_number_parameters 136
_refine_ls_number_reflns 2682
_refine_ls_number_restraints 0
_refine_ls_restrained_S_all 1.132
_refine_ls_R_factor_all 0.1519
_refine_ls_R_factor_gt 0.0782
_refine_ls_shift/su_max 0.000
_refine_ls_shift/su_mean 0.000
_refine_ls_structure_factor_coef Fsqd
_refine_ls_weighting_details 'w=1/[\s^2^(Fo^2^)+(0.0283P)^2^+9.227P] where P=(Fo^2^+2Fc^2^)/3'
_refine_ls_weighting_scheme calc
_refine_ls_wR_factor_gt 0.1256
_refine_ls_wR_factor_ref 0.1526
_reflns_number_gt 1502
_reflns_number_total 2682
_reflns_threshold_expression I>2\s(I)
_cod_data_source_file gg1167.cif
_cod_data_source_block I
_cod_original_cell_volume 5362.0(16)
_cod_original_sg_symbol_H-M 'R -3'
_cod_database_code 2013296
_cod_database_fobs_code 2013296

loop_
_symmetry_equiv_pos_as_xyz
'x, y, z'
'-y, x-y, z'
'-x+y, -x, z'
'x+2/3, y+1/3, z+1/3'
'-y+2/3, x-y+1/3, z+1/3'
'-x+y+2/3, -x+1/3, z+1/3'
'x+1/3, y+2/3, z+2/3'
'-y+1/3, x-y+2/3, z+2/3'
'-x+y+1/3, -x+2/3, z+2/3'
'-x, -y, -z'
'y, -x+y, -z'
'x-y, x, -z'
'-x+2/3, -y+1/3, -z+1/3'
'y+2/3, -x+y+1/3, -z+1/3'
'x-y+2/3, x+1/3, -z+1/3'
'-x+1/3, -y+2/3, -z+2/3'
'y+1/3, -x+y+2/3, -z+2/3'
'x-y+1/3, x+2/3, -z+2/3'

loop_
_atom_site_label
_atom_site_fract_x
_atom_site_fract_y
_atom_site_fract_z
_atom_site_U_iso_or_equiv
_atom_site_adp_type
_atom_site_calc_flag
_atom_site_refinement_flags
_atom_site_occupancy
_atom_site_disorder_assembly
_atom_site_disorder_group
_atom_site_type_symbol
Li1 0.2373(3) 0.6135(3) 0.4309(3) 0.0405(11) Uani d . 1 . . Li
Li2 0.2591(3) 0.7279(3) 0.5276(3) 0.0393(11) Uani d . 1 . . Li
Li3 0.1911(3) 0.5523(3) 0.6406(3) 0.0453(12) Uani d . 1 . . Li
O1 0.26943(10) 0.71919(10) 0.40686(10) 0.0364(4) Uani d . 1 . . O
O2 0.25341(9) 0.62817(9) 0.55788(11) 0.0339(4) Uani d . 1 . . O
O3 0.21670(10) 0.47140(9) 0.62143(11) 0.0367(5) Uani d . 1 . . O
B 0.3333 0.6667 0.5611(3) 0.0308(11) Uani d S 1 . . B
C1 0.23241(15) 0.73629(15) 0.33940(17) 0.0390(6) Uani d . 1 . . C
C11 0.1508(2) 0.7138(2) 0.3664(2) 0.0736(11) Uani d . 1 . . C
H11A 0.1226 0.6590 0.3826 0.110 Uiso calc R 1 . . H
H11B 0.1241 0.7224 0.3186 0.110 Uiso calc R 1 . . H
H11C 0.1529 0.7456 0.4154 0.110 Uiso calc R 1 . . H
C12 0.22818(18) 0.68994(18) 0.26008(17) 0.0519(8) Uani d . 1 . . C
H12A 0.2807 0.7032 0.2428 0.078 Uiso calc R 1 . . H
H12B 0.2033 0.7024 0.2134 0.078 Uiso calc R 1 . . H
H12C 0.1978 0.6344 0.2730 0.078 Uiso calc R 1 . . H
C13 0.2789(2) 0.82177(18) 0.3188(2) 0.0688(10) Uani d . 1 . . C
H13A 0.2811 0.8519 0.3694 0.103 Uiso calc R 1 . . H
H13B 0.2542 0.8336 0.2714 0.103 Uiso calc R 1 . . H
H13C 0.3316 0.8352 0.3021 0.103 Uiso calc R 1 . . H
C3 0.15478(16) 0.39429(15) 0.62941(17) 0.0432(7) Uani d . 1 . . C
C31 0.08583(19) 0.38415(19) 0.5769(2) 0.0701(10) Uani d . 1 . . C
H31A 0.0708 0.4216 0.5961 0.105 Uiso calc R 1 . . H
H31B 0.0422 0.3314 0.5846 0.105 Uiso calc R 1 . . H
H31C 0.1002 0.3929 0.5162 0.105 Uiso calc R 1 . . H
C32 0.1788(2) 0.33762(17) 0.5962(2) 0.0715(11) Uani d . 1 . . C
H32A 0.1937 0.3487 0.5358 0.107 Uiso calc R 1 . . H
H32B 0.1353 0.2845 0.6018 0.107 Uiso calc R 1 . . H
H32C 0.2229 0.3431 0.6296 0.107 Uiso calc R 1 . . H
C33 0.1315(2) 0.37713(19) 0.7234(2) 0.0701(10) Uani d . 1 . . C
H33A 0.1760 0.3841 0.7572 0.105 Uiso calc R 1 . . H
H33B 0.0889 0.3236 0.7292 0.105 Uiso calc R 1 . . H
H33C 0.1145 0.4127 0.7443 0.105 Uiso calc R 1 . . H

loop_
_atom_site_aniso_label
_atom_site_aniso_U_11
_atom_site_aniso_U_22
_atom_site_aniso_U_33
_atom_site_aniso_U_12
_atom_site_aniso_U_13
_atom_site_aniso_U_23
Li1 0.045(3) 0.042(3) 0.039(3) 0.025(2) -0.006(2) -0.004(2)
Li2 0.045(3) 0.042(3) 0.038(2) 0.027(2) -0.001(2) -0.001(2)
Li3 0.043(3) 0.034(3) 0.056(3) 0.017(2) 0.015(2) 0.004(2)
O1 0.0397(10) 0.0403(11) 0.0340(9) 0.0236(9) -0.0040(8) 0.0019(8)
O2 0.0285(9) 0.0328(10) 0.0398(10) 0.0149(8) 0.0030(8) 0.0037(8)
O3 0.0378(10) 0.0240(9) 0.0399(10) 0.0092(8) 0.0015(8) 0.0002(7)
B 0.0334(17) 0.0334(17) 0.026(3) 0.0167(9) 0.000 0.000
C1 0.0416(16) 0.0403(16) 0.0399(15) 0.0241(14) -0.0069(13) -0.0002(12)
C11 0.061(2) 0.117(3) 0.065(2) 0.061(2) -0.0115(18) -0.016(2)
C12 0.060(2) 0.057(2) 0.0410(16) 0.0310(17) -0.0057(15) -0.0034(14)
C13 0.098(3) 0.045(2) 0.067(2) 0.038(2) -0.019(2) 0.0058(16)
C3 0.0432(17) 0.0257(14) 0.0472(16) 0.0070(13) 0.0034(14) 0.0052(12)
C31 0.052(2) 0.051(2) 0.080(3) 0.0053(17) -0.0167(18) -0.0019(18)
C32 0.080(3) 0.0284(17) 0.097(3) 0.0205(18) 0.009(2) -0.0023(17)
C33 0.069(2) 0.056(2) 0.058(2) 0.0111(19) 0.0156(18) 0.0159(17)

loop_
_atom_type_symbol
_atom_type_description
_atom_type_scat_dispersion_real
_atom_type_scat_dispersion_imag
_atom_type_scat_source
C C 0.0033 0.0016 'International Tables Vol C Tables 4.2.6.8 and 6.1.1.4'
H H 0.0000 0.0000 'International Tables Vol C Tables 4.2.6.8 and 6.1.1.4'
Li Li -0.0003 0.0001 'International Tables Vol C Tables 4.2.6.8 and 6.1.1.4'
B B 0.0013 0.0007 'International Tables Vol C Tables 4.2.6.8 and 6.1.1.4'
O O 0.0106 0.0060 'International Tables Vol C Tables 4.2.6.8 and 6.1.1.4'

loop_
_geom_angle_atom_site_label_1
_geom_angle_atom_site_label_2
_geom_angle_atom_site_label_3
_geom_angle_site_symmetry_1
_geom_angle_site_symmetry_3
_geom_angle
_geom_angle_publ_flag
O1 Li1 O1 . 2_665 133.2(3) yes
O1 Li1 O2 . . 95.3(2) yes
O1 Li1 O2 2_665 . 101.5(2) yes
O1 Li2 O2 . . 95.7(2) yes
O1 Li2 O2 . 3_565 94.38(19) yes
O1 Li2 O3 . 3_565 150.2(3) yes
O2 Li2 O2 . 3_565 69.44(16) yes
O2 Li2 O3 . 3_565 114.1(2) yes
O2 Li2 O3 3_565 3_565 94.96(19) yes
O2 Li3 O3 . . 102.5(2) yes
O2 Li3 O3 . 14_456 111.4(2) yes
O3 Li3 O3 . 14_456 145.8(3) yes
Li1 O1 Li1 . 3_565 98.4(3) ?
Li1 O1 Li2 . . 85.1(2) ?
Li1 O1 Li2 3_565 . 84.9(2) ?
Li1 O1 C1 . . 118.9(2) ?
Li1 O1 C1 3_565 . 129.6(2) ?
Li2 O1 C1 . . 128.0(2) ?
Li1 O2 Li2 . . 80.52(18) ?
Li1 O2 Li2 . 2_665 75.17(17) ?
Li1 O2 Li3 . . 124.2(2) ?
Li1 O2 B . . 100.0(2) ?
Li2 O2 Li2 . 2_665 151.4(2) ?
Li2 O2 Li3 . . 130.1(2) ?
Li2 O2 Li3 2_665 . 77.15(18) ?
Li2 O2 B . . 88.85(16) ?
Li2 O2 B 2_665 . 80.84(15) ?
Li3 O2 B . . 122.0(2) ?
Li2 O3 Li3 2_665 15_556 90.9(2) ?
Li2 O3 Li3 2_665 . 84.7(2) ?
Li2 O3 C3 2_665 . 132.8(2) ?
Li3 O3 Li3 . 15_556 90.3(3) ?
Li3 O3 C3 . . 116.1(2) ?
Li3 O3 C3 15_556 . 128.0(2) ?
O2 B O2 . 3_565 119.86(3) yes
O2 B O2 3_565 2_665 119.86(3) ?
O2 B O2 . 2_665 119.86(3) ?
O1 C1 C11 . . 109.4(2) ?
O1 C1 C12 . . 109.6(2) ?
O1 C1 C13 . . 109.2(2) ?
C11 C1 C12 . . 108.7(2) ?
C11 C1 C13 . . 110.8(3) ?
C12 C1 C13 . . 109.1(2) ?
C1 C11 H11A . . 109.5 ?
C1 C11 H11B . . 109.5 ?
C1 C11 H11C . . 109.5 ?
H11A C11 H11B . . 109.5 ?
H11A C11 H11C . . 109.5 ?
H11B C11 H11C . . 109.5 ?
C1 C12 H12A . . 109.5 ?
C1 C12 H12B . . 109.5 ?
C1 C12 H12C . . 109.5 ?
H12A C12 H12B . . 109.5 ?
H12A C12 H12C . . 109.5 ?
H12B C12 H12C . . 109.5 ?
C1 C13 H13A . . 109.5 ?
C1 C13 H13B . . 109.5 ?
C1 C13 H13C . . 109.5 ?
H13A C13 H13B . . 109.5 ?
H13A C13 H13C . . 109.5 ?
H13B C13 H13C . . 109.5 ?
O3 C3 C31 . . 109.6(2) ?
O3 C3 C32 . . 110.4(2) ?
O3 C3 C33 . . 109.3(2) ?
C31 C3 C32 . . 108.4(3) ?
C31 C3 C33 . . 109.5(3) ?
C32 C3 C33 . . 109.6(3) ?
C3 C31 H31A . . 109.5 ?
C3 C31 H31B . . 109.5 ?
C3 C31 H31C . . 109.5 ?
H31A C31 H31B . . 109.5 ?
H31A C31 H31C . . 109.5 ?
H31B C31 H31C . . 109.5 ?
C3 C32 H32A . . 109.5 ?
C3 C32 H32B . . 109.5 ?
C3 C32 H32C . . 109.5 ?
H32A C32 H32B . . 109.5 ?
H32A C32 H32C . . 109.5 ?
H32B C32 H32C . . 109.5 ?
C3 C33 H33A . . 109.5 ?
C3 C33 H33B . . 109.5 ?
C3 C33 H33C . . 109.5 ?
H33A C33 H33B . . 109.5 ?
H33A C33 H33C . . 109.5 ?
H33B C33 H33C . . 109.5 ?

loop_
_geom_bond_atom_site_label_1
_geom_bond_atom_site_label_2
_geom_bond_site_symmetry_2
_geom_bond_distance
_geom_bond_publ_flag
Li1 O1 . 1.906(5) yes
Li1 O1 2_665 1.890(5) yes
Li1 O2 . 2.006(5) yes
Li2 O1 . 1.913(4) yes
Li2 O2 . 1.989(5) yes
Li2 O2 3_565 2.194(5) yes
Li2 O3 3_565 1.862(5) yes
Li3 O2 . 1.901(5) yes
Li3 O3 . 1.942(5) yes
Li3 O3 14_456 1.900(5) yes
O1 Li1 3_565 1.890(5) ?
O1 C1 . 1.421(3) yes
O2 Li2 2_665 2.194(5) ?
O2 B . 1.3799(16) yes
O3 Li2 2_665 1.862(5) ?
O3 Li3 15_556 1.900(5) ?
O3 C3 . 1.414(3) yes
B O2 3_565 1.3799(16) ?
B O2 2_665 1.3799(16) ?
C1 C11 . 1.514(4) ?
C1 C12 . 1.521(4) ?
C1 C13 . 1.511(4) ?
C11 H11A . 0.980 ?
C11 H11B . 0.980 ?
C11 H11C . 0.980 ?
C12 H12A . 0.980 ?
C12 H12B . 0.980 ?
C12 H12C . 0.980 ?
C13 H13A . 0.980 ?
C13 H13B . 0.980 ?
C13 H13C . 0.980 ?
C3 C31 . 1.524(4) ?
C3 C32 . 1.521(4) ?
C3 C33 . 1.526(4) ?
C31 H31A . 0.980 ?
C31 H31B . 0.980 ?
C31 H31C . 0.980 ?
C32 H32A . 0.980 ?
C32 H32B . 0.980 ?
C32 H32C . 0.980 ?
C33 H33A . 0.980 ?
C33 H33B . 0.980 ?
C33 H33C . 0.980 ?
